data_1541391
loop_
_publ_author_name
'Cabeza, J.A.'
'Martinez-Mendez, L.'
'Garcia-Granda, S.'
'del Rio, I.'
'Riera, V.'

_publ_section_title
;
 Influence of the bridging ligand on the substitution chemistry of neutral
 and cationic triruthenium carbonyl cluster complexes derived from
 1,1-dimethylhydrazine
;
_journal_name_full 'Inorganica Chimica Acta'
_journal_page_first 93
_journal_page_last 100
_journal_volume 350
_journal_year 2003
_chemical_formula_sum 'C11 H9 B F4 N2 O9 Ru3'
_chemical_name_systematic '(Ru3 H2 (H N2 (C H3)2) (C O)9) (B F4)'
_space_group_IT_number 2
_symmetry_space_group_name_Hall '-P 1'
_symmetry_space_group_name_H-M 'P -1'
_cell_angle_alpha 63.6592
_cell_angle_beta 89.2862
_cell_angle_gamma 79.9932
_cell_formula_units_Z 4
_cell_length_a 8.3745
_cell_length_b 16.4026
_cell_length_c 16.912
_cell_volume 2044.709
_citation_journal_id_ASTM ICHAA3
_cod_data_source_file Cabeza_ICHAA3_2003_426.cif
_cod_data_source_block C11H9B1F4N2O9Ru3
_cod_original_formula_sum 'C11 H9 B1 F4 N2 O9 Ru3'
_cod_database_code 1541391

loop_
_symmetry_equiv_pos_as_xyz
x,y,z
-x,-y,-z

loop_
_atom_site_label
_atom_site_type_symbol
_atom_site_fract_x
_atom_site_fract_y
_atom_site_fract_z
_atom_site_occupancy
_atom_site_U_iso_or_equiv
C13 C+2 0.4692 0.1009 0.337 1 0.0
O9 O-2 0.5286 0.1045 0.3954 1 0.0
O14 O-2 -0.148 -0.6721 -0.2678 1 0.0
H7 H-1 0.5269 -0.0668 0.4089 1 0.0
N3 N-2 0.382 -0.0977 0.3355 1 0.0
H3 H-1 0.4693 -0.2143 0.3223 1 0.0
H4 H-1 0.1662 -0.5514 -0.387 1 0.0
C18 C+2 -0.0709 -0.6345 -0.2473 1 0.0
H1 H-1 0.2845 -0.176 0.2908 1 0.0
H17 H+1 0.528 -0.046 0.236 1 0.0
O10 O-2 0.4643 -0.6074 -0.021 1 0.0
H18 H+1 0.389 -0.478 -0.317 1 0.0
H12 H-1 0.3952 -0.7156 -0.1993 1 0.0
H2 H-1 0.3386 -0.2291 0.3922 1 0.0
O1 O-2 0.4679 0.0964 -0.0008 1 0.0
C17 C+2 0.0263 -0.1051 0.3811 1 0.0
H13 H+1 0.253 0.113 0.144 1 0.0
Ru6 Ru 0.05072 -0.56616 -0.20638 1 0.0
C22 C+2 -0.1372 -0.5235 -0.1614 1 0.0
F7 F-1 0.5402 0.3751 0.4751 1 0.0
C20 C+2 0.1243 -0.6628 -0.0923 1 0.0
O13 O-2 -0.0516 -0.1593 0.4177 1 0.0
H8 H-1 0.6115 -0.1499 0.3916 1 0.0
C8 C+2 0.0818 -0.3905 -0.4647 1 0.0
F6 F-1 0.2349 0.0303 0.8029 1 0.0
H15 H+1 0.109 -0.01 0.229 1 0.0
H5 H-1 0.2377 -0.6575 -0.3337 1 0.0
C9 C+2 0.0492 0.0829 0.0698 1 0.0
H16 H+1 -0.03 -0.476 -0.319 1 0.0
O8 O-2 0.4712 -0.3191 -0.2189 1 0.0
O16 O-2 0.1692 -0.7205 -0.0238 1 0.0
F1 F-1 0.4001 0.4036 0.352 1 0.0
O18 O-2 -0.2492 -0.4962 -0.1357 1 0.0
B1 B+3 0.3943 0.4122 0.4272 1 0.0
Ru4 Ru 0.24783 -0.46117 -0.1811 1 0.0
F4 F-1 0.3123 0.1535 0.7988 1 0.0
O17 O-2 -0.136 0.1498 0.2705 1 0.0
F3 F-1 0.3784 0.503 0.3998 1 0.0
N1 N-2 0.4286 -0.031 0.25 1 0.0
H9 H-1 0.4808 -0.1647 0.4614 1 0.0
C15 C+2 0.2418 0.2227 0.2141 1 0.0
C2 C+4 0.2567 -0.5962 -0.3495 1 0.0
O4 O-2 0.0728 -0.3853 -0.5327 1 0.0
C7 C+2 0.2522 -0.0944 0.1351 1 0.0
Ru2 Ru 0.09659 -0.38745 -0.35014 1 0.0
H14 H+1 0.0885 -0.3626 -0.2535 1 0.0
C14 C+2 0.3855 -0.5559 -0.0833 1 0.0
O5 O-2 -0.0671 0.1234 0.0287 1 0.0
C10 C+2 -0.1046 -0.3001 -0.3797 1 0.0
F5 F-1 0.2752 0.3743 0.4757 1 0.0
O12 O-2 0.0658 -0.4075 -0.0487 1 0.0
C16 C+2 0.1322 -0.4281 -0.0979 1 0.0
C5 C+2 0.3847 0.0651 0.0532 1 0.0
O15 O-2 0.1975 0.0231 0.4879 1 0.0
C4 C+4 0.416 -0.655 -0.2137 1 0.0
Ru1 Ru 0.24394 0.01857 0.14839 1 0.0
C6 C+2 0.2113 -0.2858 -0.3979 1 0.0
F8 F-1 0.1507 0.0785 0.9043 1 0.0
N4 N-2 0.2758 -0.5845 -0.268 1 0.0
Ru5 Ru 0.15151 -0.00796 0.3262 1 0.0
O2 O-2 0.2666 -0.2219 -0.4276 1 0.0
C1 C+4 0.3673 -0.1874 0.3352 1 0.0
N2 N-2 0.3015 -0.492 -0.2878 1 0.0
O3 O-2 0.2617 -0.158 0.1254 1 0.0
H10 H-1 0.4325 -0.6498 -0.1601 1 0.0
C19 C+2 0.1896 0.0109 0.4276 1 0.0
F2 F-1 0.0545 0.154 0.77 1 0.0
C3 C+4 0.5118 -0.1219 0.4055 1 0.0
H6 H-1 0.3539 -0.5874 -0.3805 1 0.0
O11 O-2 0.1682 0.2932 0.1983 1 0.0
O7 O-2 0.6289 0.1891 0.1126 1 0.0
C21 C+2 -0.0305 0.0912 0.2913 1 0.0
B2 B+3 0.1952 0.1083 0.8191 1 0.0
O6 O-2 -0.221 -0.2461 -0.396 1 0.0
Ru3 Ru 0.36442 0.10435 0.23681 1 0.0
C12 C+2 0.3925 -0.3715 -0.2068 1 0.0
H11 H-1 0.5115 -0.6455 -0.2461 1 0.0
C11 C+2 0.5326 0.1565 0.1576 1 0.0
